data_7250485
loop_
_publ_author_name
'Hu, Mingyang'
'Yang, Hexiong'
'Huo, Xiaojia'
'Lian, Bin'

_publ_section_title
;
 Synthesis, structures, characterization and deterioration of potassium
 glycolate hemihydrate
;
_journal_issue 28
_journal_name_full CrystEngComm
_journal_page_first 4816
_journal_page_last 4825
_journal_paper_doi 10.1039/D5CE00182J
_journal_volume 27
_journal_year 2025
_chemical_formula_moiety 'C2 H3 O3 1-, K 1+, C2 H4 O3'
_chemical_formula_sum 'C4 H7 K O6'
_chemical_formula_weight 190.20
_chemical_name_common 'potassium glycolate glycolic acid'
_chemical_name_systematic 'potassium hydroxyacetate hydroxyacetic acid'
_space_group_crystal_system monoclinic
_space_group_IT_number 14
_space_group_name_Hall '-P 2ybc'
_space_group_name_H-M_alt 'P 1 21/c 1'
_atom_sites_solution_hydrogens difmap
_audit_creation_date 2024-09-07
_audit_creation_method
;
Olex2 1.3-ac4
(compiled 2019.04.23 svn.r3594 for Rigaku Oxford Diffraction, GUI svn.r5739)
;
_audit_update_record
;
2025-01-20 deposited with the CCDC.	2025-05-29 downloaded from the CCDC.
;
_cell_angle_alpha 90
_cell_angle_beta 102.3420(10)
_cell_angle_gamma 90
_cell_formula_units_Z 4
_cell_length_a 3.97880(10)
_cell_length_b 17.5322(2)
_cell_length_c 10.50490(10)
_cell_measurement_reflns_used 5156
_cell_measurement_temperature 293(2)
_cell_measurement_theta_max 77.2290
_cell_measurement_theta_min 4.9920
_cell_volume 715.86(2)
_computing_cell_refinement 'CrysAlisPro 1.171.40.68a (Rigaku OD, 2019)'
_computing_data_collection 'CrysAlisPro 1.171.40.68a (Rigaku OD, 2019)'
_computing_data_reduction 'CrysAlisPro 1.171.40.68a (Rigaku OD, 2019)'
_computing_molecular_graphics 'Olex2 (Dolomanov et al., 2009)'
_computing_publication_material 'Olex2 (Dolomanov et al., 2009)'
_computing_structure_refinement 'SHELXL 2019/3 (Sheldrick, 2015)'
_computing_structure_solution 'SHELXT 2018/2 (Sheldrick, 2018)'
_diffrn_ambient_temperature 293(2)
_diffrn_detector 'Hybrid Pixel Array Detector'
_diffrn_detector_area_resol_mean 10.0000
_diffrn_detector_type HyPix
_diffrn_measured_fraction_theta_full 0.999
_diffrn_measured_fraction_theta_max 0.985
_diffrn_measurement_details
;
List of Runs (angles in degrees, time in seconds):

  # Type    Start    End  Width  t~exp~   \w     \q     \k     \f   Frames
#--------------------------------------------------------------------------
  1  \w   -101.00 -17.00   0.50    0.05    --  -46.20 139.00 -95.00  168
  2  \w     24.00 118.00   0.50    0.05    --   46.20  77.00 -90.00  188
  3  \w     91.00 178.00   0.50    0.13    --  107.75  61.00-180.00  174
  4  \w     24.00  49.00   0.50    0.05    --   46.20  77.00-180.00   50
  5  \w   -118.00 -61.00   0.50    0.05    --  -46.20-139.00-156.00  114
  6  \w   -118.00 -67.00   0.50    0.05    --  -46.20-131.00  18.00  102
  7  \w   -159.00 -67.00   0.50    0.13    --  -86.25-131.00  18.00  184
  8  \w   -118.00 -70.00   0.50    0.05    --  -46.20-125.00  90.00   96
  9  \w   -118.00 -31.00   0.50    0.05    --  -46.20 -57.00  90.00  174
 10  \w    -51.00 -14.00   0.50    0.13    --  -86.25  45.00 -30.00   74
 11  \w     35.00  71.00   0.50    0.13    --  107.75 -61.00  30.00   72
 12  \w     35.00  71.00   0.50    0.13    --  107.75 -61.00 -30.00   72
 13  \w     35.00  71.00   0.50    0.13    --  107.75 -61.00   0.00   72
 14  \w     35.00  71.00   0.50    0.13    --  107.75 -61.00  60.00   72
 15  \w     35.00  71.00   0.50    0.13    --  107.75 -61.00  90.00   72
 16  \w     35.00 117.00   0.50    0.13    --  107.75-125.00  30.00  164
 17  \w     39.00 102.00   0.50    0.05    --   46.20-139.00-156.00  126
 18  \w     39.00 128.00   0.50    0.13    --  107.75-139.00-156.00  178
 19  \w     35.00 121.00   0.50    0.13    --  107.75-131.00  18.00  172
 20  \w     35.00 117.00   0.50    0.13    --  107.75-125.00 120.00  164
 21  \w     92.00 178.00   0.50    0.13    --  107.75 125.00  30.00  172
 22  \w     92.00 178.00   0.50    0.13    --  107.75 125.00   0.00  172
 23  \w     92.00 178.00   0.50    0.13    --  107.75 125.00 -60.00  172
 24  \w     83.00 178.00   0.50    0.13    --  107.75 139.00 -95.00  190
;
_diffrn_measurement_device 'four-circle diffractometer'
_diffrn_measurement_device_type 'XtaLAB Synergy, Dualflex, HyPix'
_diffrn_measurement_method '\w scans'
_diffrn_orient_matrix_type 'CrysAlisPro convention (1999,Acta A55,543-557)'
_diffrn_orient_matrix_UB_11 -0.3190771000
_diffrn_orient_matrix_UB_12 0.0512128000
_diffrn_orient_matrix_UB_13 -0.0227738000
_diffrn_orient_matrix_UB_21 0.2286712000
_diffrn_orient_matrix_UB_22 0.0714065000
_diffrn_orient_matrix_UB_23 0.0120924000
_diffrn_orient_matrix_UB_31 0.0014315000
_diffrn_orient_matrix_UB_32 -0.0020621000
_diffrn_orient_matrix_UB_33 -0.1478935000
_diffrn_radiation_monochromator mirror
_diffrn_radiation_probe x-ray
_diffrn_radiation_type 'Cu K\a'
_diffrn_radiation_wavelength 1.54184
_diffrn_reflns_av_R_equivalents 0.0424
_diffrn_reflns_av_unetI/netI 0.0308
_diffrn_reflns_Laue_measured_fraction_full 0.999
_diffrn_reflns_Laue_measured_fraction_max 0.985
_diffrn_reflns_limit_h_max 5
_diffrn_reflns_limit_h_min -5
_diffrn_reflns_limit_k_max 22
_diffrn_reflns_limit_k_min -21
_diffrn_reflns_limit_l_max 13
_diffrn_reflns_limit_l_min -9
_diffrn_reflns_number 7539
_diffrn_reflns_point_group_measured_fraction_full 0.999
_diffrn_reflns_point_group_measured_fraction_max 0.985
_diffrn_reflns_theta_full 67.684
_diffrn_reflns_theta_max 77.918
_diffrn_reflns_theta_min 4.994
_diffrn_source 'micro-focus sealed X-ray tube'
_diffrn_source_type 'PhotonJet (Cu) X-ray Source'
_exptl_absorpt_coefficient_mu 6.475
_exptl_absorpt_correction_T_max 1.00000
_exptl_absorpt_correction_T_min 0.61988
_exptl_absorpt_correction_type multi-scan
_exptl_absorpt_process_details
;
CrysAlisPro 1.171.40.68a (Rigaku Oxford Diffraction, 2019)
Empirical absorption correction using spherical harmonics,
 implemented in SCALE3 ABSPACK scaling algorithm.
;
_exptl_crystal_colour white
_exptl_crystal_density_diffrn 1.765
_exptl_crystal_description platy
_exptl_crystal_F_000 392
_exptl_crystal_size_max 0.1
_exptl_crystal_size_mid 0.05
_exptl_crystal_size_min 0.03
_refine_diff_density_max 0.216
_refine_diff_density_min -0.254
_refine_diff_density_rms 0.073
_refine_ls_extinction_method none
_refine_ls_goodness_of_fit_ref 1.080
_refine_ls_hydrogen_treatment refall
_refine_ls_matrix_type full
_refine_ls_number_parameters 128
_refine_ls_number_reflns 1494
_refine_ls_number_restraints 0
_refine_ls_restrained_S_all 1.080
_refine_ls_R_factor_all 0.0323
_refine_ls_R_factor_gt 0.0289
_refine_ls_shift/su_max 0.000
_refine_ls_shift/su_mean 0.000
_refine_ls_structure_factor_coef Fsqd
_refine_ls_weighting_details 'w=1/[\s^2^(Fo^2^)+(0.0489P)^2^+0.0817P] where P=(Fo^2^+2Fc^2^)/3'
_refine_ls_weighting_scheme calc
_refine_ls_wR_factor_gt 0.0787
_refine_ls_wR_factor_ref 0.0803
_reflns_Friedel_coverage 0.000
_reflns_number_gt 1408
_reflns_number_total 1494
_reflns_threshold_expression 'I > 2\s(I)'
_cod_data_source_file d5ce00182j2.cif
_cod_data_source_block k12
_cod_depositor_comments 'Adding full bibliography for 7250484--7250485.cif.'
_cod_original_sg_symbol_H-M 'P 21/c'
_cod_database_code 7250485
_shelx_shelxl_version_number 2019/3
_chemical_oxdiff_formula 'K1 C1 O1 H1'
_shelx_space_group_comment
;
The symmetry employed for this shelxl refinement is uniquely defined
by the following loop, which should always be used as a source of
symmetry information in preference to the above space-group names.
They are only intended as comments.
;
_diffrn_oxdiff_digest_frames
;
01ecb7c58a6fad9b5a9c0640190a822597001078ff9
;
_reflns_odcompleteness_completeness 99.87
_reflns_odcompleteness_iscentric 1
_reflns_odcompleteness_theta 74.33
_olex2_refinement_description
;
;
_olex2_submission_special_instructions 'No special instructions were received'
_oxdiff_exptl_absorpt_empirical_details
;
Empirical correction (ABSPACK) includes:
- Absorption correction using spherical harmonics
- Frame scaling
;
_oxdiff_exptl_absorpt_empirical_full_max 1.492
_oxdiff_exptl_absorpt_empirical_full_min 0.749

loop_
_space_group_symop_operation_xyz
'x, y, z'
'-x, y+1/2, -z+1/2'
'-x, -y, -z'
'x, -y-1/2, z-1/2'

loop_
_atom_site_label
_atom_site_type_symbol
_atom_site_fract_x
_atom_site_fract_y
_atom_site_fract_z
_atom_site_U_iso_or_equiv
_atom_site_adp_type
_atom_site_occupancy
_atom_site_site_symmetry_order
_atom_site_calc_flag
_atom_site_refinement_flags_posn
_atom_site_refinement_flags_adp
_atom_site_refinement_flags_occupancy
_atom_site_disorder_assembly
_atom_site_disorder_group
K1 K 0.25598(8) 0.61356(2) 0.52281(3) 0.03093(14) Uani 1 1 d . . . . .
O1 O -0.3721(3) 0.63188(6) 0.32377(10) 0.0343(3) Uani 1 1 d . . . . .
O2 O -0.0921(3) 0.74121(6) 0.33871(10) 0.0387(3) Uani 1 1 d . . . . .
O3 O -0.2459(4) 0.76422(7) 0.07991(11) 0.0389(3) Uani 1 1 d . . . . .
O4 O -0.2634(3) 0.46488(7) 0.82080(11) 0.0412(3) Uani 1 1 d . . . . .
O5 O -0.1789(3) 0.52065(6) 0.63939(10) 0.0330(3) Uani 1 1 d . . . . .
O6 O 0.2373(3) 0.62906(7) 0.78457(12) 0.0367(3) Uani 1 1 d . . . . .
C1 C -0.2670(4) 0.69055(8) 0.27340(13) 0.0264(3) Uani 1 1 d . . . . .
C2 C -0.3612(4) 0.69567(9) 0.12604(15) 0.0343(3) Uani 1 1 d . . . . .
C3 C -0.1356(4) 0.51789(8) 0.75762(13) 0.0276(3) Uani 1 1 d . . . . .
C4 C 0.0683(4) 0.57573(9) 0.84851(15) 0.0325(3) Uani 1 1 d . . . . .
H2A H -0.608(6) 0.6924(14) 0.106(2) 0.060(7) Uiso 1 1 d . . . . .
H2B H -0.268(6) 0.6534(14) 0.092(2) 0.057(6) Uiso 1 1 d . . . . .
H3 H -0.220(6) 0.7592(15) 0.004(2) 0.049(6) Uiso 1 1 d . . . . .
H4A H 0.229(5) 0.5463(12) 0.911(2) 0.041(5) Uiso 1 1 d . . . . .
H4B H -0.087(6) 0.5981(14) 0.890(2) 0.049(6) Uiso 1 1 d . . . . .
H4 H -0.394(7) 0.4318(17) 0.774(3) 0.076(8) Uiso 1 1 d . . . . .
H6 H 0.128(6) 0.6697(15) 0.784(2) 0.063(7) Uiso 1 1 d . . . . .

loop_
_atom_site_aniso_label
_atom_site_aniso_U_11
_atom_site_aniso_U_22
_atom_site_aniso_U_33
_atom_site_aniso_U_23
_atom_site_aniso_U_13
_atom_site_aniso_U_12
K1 0.0330(2) 0.0329(2) 0.0280(2) 0.00250(11) 0.00898(13) 0.00004(11)
O1 0.0470(6) 0.0293(5) 0.0283(5) 0.0034(4) 0.0117(4) -0.0072(5)
O2 0.0581(7) 0.0321(6) 0.0264(5) -0.0010(4) 0.0103(5) -0.0123(5)
O3 0.0623(8) 0.0324(6) 0.0245(6) 0.0043(4) 0.0150(5) -0.0034(5)
O4 0.0600(7) 0.0363(6) 0.0283(5) 0.0019(5) 0.0119(5) -0.0130(5)
O5 0.0430(6) 0.0325(6) 0.0241(5) 0.0005(4) 0.0085(4) -0.0025(4)
O6 0.0421(6) 0.0283(5) 0.0430(6) -0.0026(5) 0.0167(5) -0.0027(5)
C1 0.0307(6) 0.0247(6) 0.0256(7) 0.0018(5) 0.0104(5) 0.0032(5)
C2 0.0443(9) 0.0331(8) 0.0256(7) 0.0040(6) 0.0076(6) -0.0046(6)
C3 0.0312(7) 0.0247(7) 0.0280(7) 0.0021(5) 0.0082(5) 0.0044(5)
C4 0.0380(8) 0.0329(8) 0.0279(7) -0.0023(6) 0.0099(6) -0.0017(6)

loop_
_atom_type_symbol
_atom_type_description
_atom_type_scat_dispersion_real
_atom_type_scat_dispersion_imag
_atom_type_scat_source
C C 0.0181 0.0091 'International Tables Vol C Tables 4.2.6.8 and 6.1.1.4'
H H 0.0000 0.0000 'International Tables Vol C Tables 4.2.6.8 and 6.1.1.4'
K K 0.3868 1.0657 'International Tables Vol C Tables 4.2.6.8 and 6.1.1.4'
O O 0.0492 0.0322 'International Tables Vol C Tables 4.2.6.8 and 6.1.1.4'

loop_
_geom_angle_atom_site_label_1
_geom_angle_atom_site_label_2
_geom_angle_atom_site_label_3
_geom_angle
_geom_angle_site_symmetry_1
_geom_angle_site_symmetry_3
_geom_angle_publ_flag
K1 K1 H6 69.0(5) 1_455 . ?
O5 K1 K1 134.51(2) 1_655 1_455 ?
O5 K1 K1 45.41(2) . 1_455 ?
O5 K1 K1 91.15(2) 3_566 1_455 ?
O5 K1 O5 89.10(3) 1_655 . ?
O5 K1 O5 77.82(3) . 3_566 ?
O5 K1 O5 76.15(3) 1_655 3_566 ?
O5 K1 O2 153.65(3) 1_655 . ?
O5 K1 O2 116.96(3) . . ?
O5 K1 O2 104.17(3) 3_566 . ?
O5 K1 O1 82.20(3) . . ?
O5 K1 O1 72.50(3) 3_566 . ?
O5 K1 O1 148.56(3) 1_655 . ?
O5 K1 O3 133.85(3) 3_566 4_576 ?
O5 K1 O3 135.13(3) 3_566 4_676 ?
O5 K1 O3 80.47(3) . 4_576 ?
O5 K1 O3 83.75(3) 1_655 4_676 ?
O5 K1 O3 142.14(3) . 4_676 ?
O5 K1 O3 143.59(3) 1_655 4_576 ?
O5 K1 C3 89.74(3) 3_566 1_655 ?
O5 K1 C3 79.29(3) . 1_655 ?
O5 K1 C3 18.72(3) 1_655 1_655 ?
O5 K1 C1 83.93(3) 3_566 . ?
O5 K1 C1 153.38(3) 1_655 . ?
O5 K1 C1 103.92(3) . . ?
O5 K1 H6 140.9(5) 3_566 . ?
O5 K1 H6 93.8(5) 1_655 . ?
O5 K1 H6 64.1(5) . . ?
O2 K1 K1 71.64(2) . 1_455 ?
O2 K1 C3 160.25(3) . 1_655 ?
O2 K1 C1 22.28(3) . . ?
O2 K1 H6 101.0(5) . . ?
O6 K1 K1 76.22(3) . 1_455 ?
O6 K1 O5 129.98(3) . 3_566 ?
O6 K1 O5 79.35(3) . 1_655 ?
O6 K1 O5 58.77(3) . . ?
O6 K1 O2 116.47(3) . . ?
O6 K1 O1 119.93(4) . . ?
O6 K1 O1 148.17(4) . 1_655 ?
O6 K1 O3 83.37(3) . 4_676 ?
O6 K1 O3 65.36(3) . 4_576 ?
O6 K1 C3 60.63(3) . 1_655 ?
O6 K1 C1 127.26(4) . . ?
O6 K1 H6 15.5(5) . . ?
O1 K1 K1 45.21(2) . 1_455 ?
O1 K1 K1 132.98(2) 1_655 1_455 ?
O1 K1 O5 148.05(3) 1_655 . ?
O1 K1 O5 83.83(3) 1_655 1_655 ?
O1 K1 O5 70.24(3) 1_655 3_566 ?
O1 K1 O2 43.02(3) . . ?
O1 K1 O2 71.93(3) 1_655 . ?
O1 K1 O1 87.76(3) 1_655 . ?
O1 K1 O3 121.99(3) 1_655 4_576 ?
O1 K1 O3 64.52(3) . 4_576 ?
O1 K1 O3 68.00(3) 1_655 4_676 ?
O1 K1 C3 156.69(3) . 1_655 ?
O1 K1 C3 100.58(3) 1_655 1_655 ?
O1 K1 C1 72.80(3) 1_655 . ?
O1 K1 C1 22.75(3) . . ?
O1 K1 H6 109.1(5) . . ?
O1 K1 H6 147.3(5) 1_655 . ?
O3 K1 K1 46.27(3) 4_576 1_455 ?
O3 K1 K1 129.84(3) 4_676 1_455 ?
O3 K1 O2 52.66(3) 4_576 . ?
O3 K1 O2 77.79(3) 4_676 . ?
O3 K1 O1 120.77(3) 4_676 . ?
O3 K1 O3 83.57(3) 4_676 4_576 ?
O3 K1 C3 125.30(3) 4_576 1_655 ?
O3 K1 C3 82.45(4) 4_676 1_655 ?
O3 K1 C1 62.60(3) 4_576 . ?
O3 K1 C1 98.67(3) 4_676 . ?
O3 K1 H6 50.3(5) 4_576 . ?
O3 K1 H6 79.3(5) 4_676 . ?
C3 K1 K1 122.82(2) 1_655 1_455 ?
C3 K1 H6 75.2(5) 1_655 . ?
C1 K1 K1 62.28(2) . 1_455 ?
C1 K1 C3 172.07(4) . 1_655 ?
C1 K1 H6 112.8(5) . . ?
K1 O5 K1 103.85(3) 1_455 3_566 ?
K1 O5 K1 102.18(3) . 3_566 ?
K1 O5 K1 89.09(3) 1_455 . ?
C3 O5 K1 122.98(9) . 3_566 ?
C3 O5 K1 112.95(9) . 1_455 ?
C3 O5 K1 119.76(9) . . ?
C1 O2 K1 87.19(8) . . ?
K1 O6 H6 101.8(18) . . ?
C4 O6 K1 121.67(9) . . ?
C4 O6 H6 105.4(18) . . ?
K1 O1 K1 87.76(3) 1_455 . ?
C1 O1 K1 132.27(9) . 1_455 ?
C1 O1 K1 94.59(9) . . ?
K1 O3 K1 83.57(3) 4_475 4_575 ?
K1 O3 H3 95.8(17) 4_475 . ?
K1 O3 H3 70.5(17) 4_575 . ?
C2 O3 K1 116.37(10) . 4_475 ?
C2 O3 K1 159.16(11) . 4_575 ?
C2 O3 H3 110.9(18) . . ?
C3 O4 H4 116.3(19) . . ?
O5 C3 K1 48.33(7) . 1_455 ?
O5 C3 O4 124.10(14) . . ?
O5 C3 C4 124.03(13) . . ?
O4 C3 K1 114.45(9) . 1_455 ?
O4 C3 C4 111.86(12) . . ?
C4 C3 K1 108.81(9) . 1_455 ?
O6 C4 C3 113.17(12) . . ?
O6 C4 H4A 111.5(12) . . ?
O6 C4 H4B 112.4(15) . . ?
C3 C4 H4A 105.0(13) . . ?
C3 C4 H4B 105.2(14) . . ?
H4A C4 H4B 109.1(18) . . ?
O3 C2 C1 111.98(13) . . ?
O3 C2 H2A 111.6(15) . . ?
O3 C2 H2B 111.1(16) . . ?
C1 C2 H2A 103.8(15) . . ?
C1 C2 H2B 108.1(15) . . ?
H2A C2 H2B 110(2) . . ?
O2 C1 K1 70.54(8) . . ?
O2 C1 O1 123.09(13) . . ?
O2 C1 C2 120.63(13) . . ?
O1 C1 K1 62.66(8) . . ?
O1 C1 C2 116.27(13) . . ?
C2 C1 K1 145.01(10) . . ?

loop_
_geom_bond_atom_site_label_1
_geom_bond_atom_site_label_2
_geom_bond_distance
_geom_bond_site_symmetry_2
_geom_bond_publ_flag
K1 O6 2.7799(12) . ?
K1 O1 2.8261(11) 1_655 ?
K1 O5 2.8339(11) 1_655 ?
K1 O5 2.8379(11) . ?
K1 O5 2.8828(11) 3_566 ?
K1 O3 2.8933(13) 4_676 ?
K1 O1 2.9131(12) . ?
K1 O3 3.0744(13) 4_576 ?
K1 O2 3.0858(12) . ?
K1 C1 3.2689(14) . ?
K1 C3 3.4936(14) 1_655 ?
K1 K1 3.97878(10) 1_455 ?
K1 H6 3.06(3) . ?
O1 C1 1.2680(18) . ?
O2 C1 1.2407(18) . ?
O3 C2 1.4087(19) . ?
O3 H3 0.83(2) . ?
O4 C3 1.3067(18) . ?
O4 H4 0.86(3) . ?
O5 C3 1.2178(18) . ?
O6 C4 1.404(2) . ?
O6 H6 0.83(3) . ?
C1 C2 1.516(2) . ?
C2 H2A 0.96(2) . ?
C2 H2B 0.93(3) . ?
C3 C4 1.506(2) . ?
C4 H4A 0.96(2) . ?
C4 H4B 0.92(2) . ?
